data_1537785
loop_
_publ_author_name
'Bentama, J.'
'Durand, J.'
'Cot, L.'

_publ_section_title
;
 Structure cristalline du trimetaphosphate d'Indium(III)
;
_journal_name_full 'Zeitschrift fuer Anorganische und Allgemeine Chemie'
_journal_page_first 227
_journal_page_last 232
_journal_volume 556
_journal_year 1988
_chemical_formula_sum 'In O9 P3'
_chemical_name_systematic 'In (P O3)3'
_space_group_IT_number 9
_symmetry_space_group_name_Hall 'I -2yc'
_symmetry_space_group_name_H-M 'I 1 c 1'
_cell_angle_alpha 90
_cell_angle_beta 97.77
_cell_angle_gamma 90
_cell_formula_units_Z 12
_cell_length_a 10.876
_cell_length_b 19.581
_cell_length_c 9.658
_cell_volume 2037.912
_citation_journal_id_ASTM ZAACAB
_cod_data_source_file Bentama_ZAACAB_1988_1061.cif
_cod_data_source_block In1O9P3
_cod_original_sg_symbol_Hall 'C -2yc (x,y,-x+z)'
_cod_original_formula_sum 'In1 O9 P3'
_cod_database_code 1537785

loop_
_symmetry_equiv_pos_as_xyz
x,y,z
x,-y,z+1/2
x+1/2,y+1/2,z+1/2
x+1/2,-y+1/2,z+1

loop_
_atom_site_label
_atom_site_type_symbol
_atom_site_fract_x
_atom_site_fract_y
_atom_site_fract_z
_atom_site_occupancy
_atom_site_U_iso_or_equiv
O16 O-2 0.0978 0.6906 0.3283 1 0.0
P4 P+5 0.8853 0.6952 0.5785 1 0.0
O10 O-2 0.2005 0.3648 0.0561 1 0.0
O15 O-2 0.1966 0.7106 0.0691 1 0.0
O18 O-2 0.8447 0.3318 0.6932 1 0.0
O13 O-2 0.0886 0.8319 0.2204 1 0.0
O22 O-2 0.9661 0.3567 0.0095 1 0.0
O17 O-2 0.7771 0.2834 0.9785 1 0.0
O14 O-2 0.8815 0.188 0.8146 1 0.0
O23 O-2 0.0024 0.913 0.3959 1 0.0
O27 O-2 0.9068 0.0962 0.6485 1 0.0
O5 O-2 0.8596 0.6622 0.7095 1 0.0
P8 P+5 0.0002 0.8095 0.7466 1 0.0
O11 O-2 0.8825 0.9713 0.6559 1 0.0
P6 P+5 0.0922 0.6381 0.4407 1 0.0
P9 P+5 0.0155 0.4754 0.7369 1 0.0
O4 O-2 0.2145 0.0565 0.0331 1 0.0
O12 O-2 0.8046 0.9654 0.9415 1 0.0
O9 O-2 0.1179 0.3566 0.3518 1 0.0
O19 O-2 0.0781 0.2302 0.3732 1 0.0
O3 O-2 0.1371 0.9968 0.3038 1 0.0
O25 O-2 0.9743 0.7578 0.6198 1 0.0
O6 O-2 0.7892 0.606 0.9643 1 0.0
O7 O-2 0.1119 0.483 0.1813 1 0.0
P3 P+5 0.8872 0.3626 0.5717 1 0.0
O20 O-2 0.9657 0.6917 0.0031 1 0.0
O1 O-2 0.8971 0.5057 0.7627 1 0.0
O26 O-2 0.9877 0.4196 0.623 1 0.0
P5 P+5 0.1064 0.9688 0.4365 1 0.0
O8 O-2 0.8788 0.8289 0.787 1 0.0
In3 In+3 0.231 0.7562 0.267 1 0.0
P7 P+5 0.0983 0.3006 0.4503 1 0.0
P1 P+5 0.9742 0.1402 0.7694 1 0.0
O21 O-2 0.0735 0.5631 0.3763 1 0.0
P2 P+5 0.8968 0.0277 0.5629 1 0.0
In1 In+3 0.25 0.0778 0.25 1 0.0
O2 O-2 0.0837 0.1365 0.2065 1 0.0
O24 O-2 0.0294 0.9778 0.0169 1 0.0
In2 In+3 0.2524 0.1098 0.2511 1 0.0
